data_7229025
loop_
_publ_author_name
'Qian, Lebin'
'Zhou, Yibin'
'Liu, Miaochang'
'Huang, Xiaobo'
'Wu, Ge'
'Gao, Wenxia'
'Ding, Jinchang'
'Wu, Huayue'

_publ_section_title
;
 Mechanofluorochromic properties of fluorescent molecules based on a
 dicyanomethylene-4H-pyran and indole isomer containing different alkyl
 chains via an alkene module
;
_journal_issue 67
_journal_name_full 'RSC Adv.'
_journal_page_first 42180
_journal_paper_doi 10.1039/C7RA06951K
_journal_volume 7
_journal_year 2017
_chemical_formula_sum 'C36 H34 N4 O'
_chemical_formula_weight 538.67
_chemical_name_systematic
; 
 ? 
;
_space_group_crystal_system triclinic
_space_group_IT_number 2
_space_group_name_Hall '-P 1'
_space_group_name_H-M_alt 'P -1'
_symmetry_space_group_name_Hall '-P 1'
_symmetry_space_group_name_H-M 'P -1'
_atom_sites_solution_hydrogens geom
_audit_creation_method SHELXL-2013
_audit_update_record
;
2017-06-06 deposited with the CCDC.
2017-08-25 downloaded from the CCDC.
;
_cell_angle_alpha 100.531(3)
_cell_angle_beta 90.188(4)
_cell_angle_gamma 103.883(3)
_cell_formula_units_Z 2
_cell_length_a 8.3257(12)
_cell_length_b 12.1141(17)
_cell_length_c 15.672(2)
_cell_measurement_reflns_used 920
_cell_measurement_temperature 293(2)
_cell_measurement_theta_max 39.419
_cell_measurement_theta_min 4.791
_cell_volume 1506.8(4)
_computing_cell_refinement 'Bruker SMART'
_computing_data_collection 'Bruker SMART'
_computing_data_reduction 'Bruker SHELXTL'
_computing_molecular_graphics 'Bruker SHELXTL'
_computing_publication_material 'Bruker SHELXTL'
_computing_structure_refinement 'SHELXL-2013 (Sheldrick, 2013)'
_computing_structure_solution 'Bruker SHELXTL'
_diffrn_ambient_temperature 293(2)
_diffrn_measured_fraction_theta_full 0.971
_diffrn_measured_fraction_theta_max 0.998
_diffrn_measurement_device_type 'CCD area detector'
_diffrn_measurement_method 'phi and omega scans'
_diffrn_radiation_type MoK\a
_diffrn_radiation_wavelength 0.71073
_diffrn_reflns_av_R_equivalents 0.0477
_diffrn_reflns_av_unetI/netI 0.0947
_diffrn_reflns_Laue_measured_fraction_full 0.971
_diffrn_reflns_Laue_measured_fraction_max 0.998
_diffrn_reflns_limit_h_max 9
_diffrn_reflns_limit_h_min -9
_diffrn_reflns_limit_k_max 14
_diffrn_reflns_limit_k_min -14
_diffrn_reflns_limit_l_max 15
_diffrn_reflns_limit_l_min -18
_diffrn_reflns_number 8415
_diffrn_reflns_point_group_measured_fraction_full 0.971
_diffrn_reflns_point_group_measured_fraction_max 0.998
_diffrn_reflns_theta_full 25.242
_diffrn_reflns_theta_max 24.999
_diffrn_reflns_theta_min 1.763
_exptl_absorpt_coefficient_mu 0.072
_exptl_absorpt_correction_T_max 0.7456
_exptl_absorpt_correction_T_min 0.6358
_exptl_absorpt_correction_type multi-scan
_exptl_absorpt_process_details sadabs
_exptl_crystal_colour red
_exptl_crystal_density_diffrn 1.187
_exptl_crystal_description prismatic
_exptl_crystal_F_000 572
_exptl_crystal_size_max 0.190
_exptl_crystal_size_mid 0.170
_exptl_crystal_size_min 0.100
_refine_diff_density_max 0.338
_refine_diff_density_min -0.168
_refine_diff_density_rms 0.038
_refine_ls_extinction_method none
_refine_ls_goodness_of_fit_ref 1.054
_refine_ls_hydrogen_treatment constr
_refine_ls_matrix_type full
_refine_ls_number_parameters 409
_refine_ls_number_reflns 5293
_refine_ls_number_restraints 50
_refine_ls_restrained_S_all 1.077
_refine_ls_R_factor_all 0.1608
_refine_ls_R_factor_gt 0.0832
_refine_ls_shift/su_max 0.001
_refine_ls_shift/su_mean 0.000
_refine_ls_structure_factor_coef Fsqd
_refine_ls_weighting_details 'w=1/[\s^2^(Fo^2^)+(0.0670P)^2^+0.2614P] where P=(Fo^2^+2Fc^2^)/3'
_refine_ls_weighting_scheme calc
_refine_ls_wR_factor_gt 0.1684
_refine_ls_wR_factor_ref 0.2008
_reflns_Friedel_coverage 0.000
_reflns_number_gt 2692
_reflns_number_total 5293
_reflns_threshold_expression 'I > 2\s(I)'
_cod_data_source_file c7ra06951k2.cif
_cod_data_source_block cd16293
_cod_database_code 7229025
_shelx_space_group_comment
; 
The symmetry employed for this shelxl refinement is uniquely defined 
by the following loop, which should always be used as a source of 
symmetry information in preference to the above space-group names. 
They are only intended as comments. 
;
_shelx_estimated_absorpt_t_min 0.986
_shelx_estimated_absorpt_t_max 0.993
_shelxl_version_number 2013-4

loop_
_space_group_symop_operation_xyz
'x, y, z'
'-x, -y, -z'

loop_
_atom_site_label
_atom_site_type_symbol
_atom_site_fract_x
_atom_site_fract_y
_atom_site_fract_z
_atom_site_U_iso_or_equiv
_atom_site_adp_type
_atom_site_occupancy
_atom_site_site_symmetry_order
_atom_site_calc_flag
_atom_site_refinement_flags_posn
_atom_site_refinement_flags_adp
_atom_site_refinement_flags_occupancy
_atom_site_disorder_assembly
_atom_site_disorder_group
N1 N -0.3072(4) 0.6062(3) -0.00863(18) 0.0566(9) Uani 1 1 d . . . . .
N2 N 0.2613(6) 0.8125(3) 0.5401(2) 0.0980(14) Uani 1 1 d D . . . .
N3 N 0.0868(5) -0.0920(3) 0.0648(2) 0.0872(13) Uani 1 1 d . . . . .
N4 N 0.2607(5) -0.0250(3) 0.3365(2) 0.0937(13) Uani 1 1 d . . . . .
O1 O 0.0282(3) 0.3686(2) 0.24534(14) 0.0570(7) Uani 1 1 d . . . . .
C1 C -0.3125(4) 0.5141(3) -0.0754(2) 0.0539(10) Uani 1 1 d . . . . .
C2 C -0.3698(5) 0.4978(4) -0.1608(2) 0.0636(11) Uani 1 1 d . . . . .
H2 H -0.4153 0.5524 -0.1801 0.076 Uiso 1 1 calc R U . . .
C3 C -0.3574(5) 0.3987(4) -0.2161(2) 0.0713(12) Uani 1 1 d . . . . .
H3 H -0.3985 0.3843 -0.2734 0.086 Uiso 1 1 calc R U . . .
C4 C -0.2838(5) 0.3197(3) -0.1871(2) 0.0664(11) Uani 1 1 d . . . . .
H4 H -0.2726 0.2547 -0.2263 0.080 Uiso 1 1 calc R U . . .
C5 C -0.2273(5) 0.3351(3) -0.1024(2) 0.0582(10) Uani 1 1 d . . . . .
H5 H -0.1806 0.2805 -0.0840 0.070 Uiso 1 1 calc R U . . .
C6 C -0.2411(4) 0.4339(3) -0.0442(2) 0.0499(9) Uani 1 1 d . . . . .
C7 C -0.1964(4) 0.4811(3) 0.0460(2) 0.0536(10) Uani 1 1 d . . . . .
C8 C -0.2383(4) 0.5850(3) 0.0625(2) 0.0578(10) Uani 1 1 d . . . . .
H8 H -0.2213 0.6348 0.1162 0.069 Uiso 1 1 calc R U . . .
C9 C -0.1237(4) 0.4366(3) 0.1110(2) 0.0549(10) Uani 1 1 d . . . . .
H9 H -0.0974 0.4852 0.1650 0.066 Uiso 1 1 calc R U . . .
C10 C -0.0893(5) 0.3330(3) 0.1029(2) 0.0555(10) Uani 1 1 d . . . . .
H10 H -0.1182 0.2830 0.0497 0.067 Uiso 1 1 calc R U . . .
C11 C -0.0122(4) 0.2918(3) 0.1683(2) 0.0519(10) Uani 1 1 d . . . . .
C12 C 0.0232(5) 0.1881(3) 0.1571(2) 0.0560(10) Uani 1 1 d . . . . .
H12 H -0.0035 0.1382 0.1037 0.067 Uiso 1 1 calc R U . . .
C13 C 0.0999(5) 0.1523(3) 0.2243(2) 0.0542(10) Uani 1 1 d . . . . .
C14 C 0.1393(5) 0.2359(3) 0.3022(2) 0.0598(11) Uani 1 1 d . . . . .
H14 H 0.1901 0.2177 0.3489 0.072 Uiso 1 1 calc R U . . .
C15 C 0.1060(5) 0.3400(3) 0.3109(2) 0.0535(10) Uani 1 1 d . . . . .
C16 C 0.1545(5) 0.4298(3) 0.3853(2) 0.0612(11) Uani 1 1 d . . . . .
H16 H 0.2023 0.4112 0.4328 0.073 Uiso 1 1 calc R U . . .
C17 C 0.1382(5) 0.5377(3) 0.3936(2) 0.0617(11) Uani 1 1 d . . . . .
H17 H 0.0840 0.5545 0.3474 0.074 Uiso 1 1 calc R U . . .
C18 C 0.1946(5) 0.6312(3) 0.4658(2) 0.0594(11) Uani 1 1 d . . . . .
C19 C 0.1946(6) 0.7426(4) 0.4645(2) 0.0916(16) Uani 1 1 d . . . . .
H19 H 0.1544 0.7677 0.4180 0.110 Uiso 1 1 calc R U . . .
C20 C 0.3036(5) 0.7461(4) 0.5941(2) 0.0669(12) Uani 1 1 d . . . . .
C21 C 0.2661(5) 0.6323(3) 0.5497(2) 0.0579(11) Uani 1 1 d . . . . .
C22 C 0.3004(6) 0.5494(4) 0.5923(3) 0.0834(15) Uani 1 1 d . . . . .
H22 H 0.2771 0.4721 0.5649 0.100 Uiso 1 1 calc R U . . .
C23 C 0.3694(6) 0.5828(4) 0.6756(3) 0.0966(17) Uani 1 1 d . . . . .
H23 H 0.3938 0.5272 0.7038 0.116 Uiso 1 1 calc R U . . .
C24 C 0.4031(6) 0.6956(4) 0.7181(3) 0.0855(15) Uani 1 1 d . . . . .
H24 H 0.4465 0.7148 0.7751 0.103 Uiso 1 1 calc R U . . .
C25 C 0.3741(6) 0.7800(4) 0.6781(3) 0.0818(14) Uani 1 1 d . . . . .
H25 H 0.4004 0.8572 0.7058 0.098 Uiso 1 1 calc R U . . .
C26 C 0.1381(5) 0.0443(3) 0.2129(2) 0.0569(10) Uani 1 1 d . . . . .
C27 C 0.1093(5) -0.0323(3) 0.1316(3) 0.0617(11) Uani 1 1 d . . . . .
C28 C 0.2070(5) 0.0065(3) 0.2814(3) 0.0676(12) Uani 1 1 d . . . . .
C29 C -0.3663(5) 0.7081(3) -0.0182(2) 0.0643(11) Uani 1 1 d . . . . .
H29A H -0.4806 0.6828 -0.0405 0.077 Uiso 1 1 calc R U . . .
H29B H -0.3016 0.7459 -0.0608 0.077 Uiso 1 1 calc R U . . .
C30 C -0.3557(5) 0.7943(3) 0.0648(2) 0.0656(11) Uani 1 1 d . . . . .
H30A H -0.2411 0.8218 0.0864 0.079 Uiso 1 1 calc R U . . .
H30B H -0.4186 0.7567 0.1079 0.079 Uiso 1 1 calc R U . . .
C31 C -0.4221(6) 0.8968(3) 0.0521(3) 0.0766(13) Uani 1 1 d . . . . .
H31A H -0.3574 0.9356 0.0100 0.092 Uiso 1 1 calc R U . . .
H31B H -0.5358 0.8691 0.0289 0.092 Uiso 1 1 calc R U . . .
C32 C -0.4159(6) 0.9824(4) 0.1358(3) 0.0958(16) Uani 1 1 d . . . . .
H32A H -0.4796 0.9443 0.1777 0.144 Uiso 1 1 calc R U . . .
H32B H -0.4611 1.0448 0.1252 0.144 Uiso 1 1 calc R U . . .
H32C H -0.3030 1.0125 0.1577 0.144 Uiso 1 1 calc R U . . .
C33 C 0.3098(17) 0.9467(9) 0.5583(9) 0.152(5) Uani 0.8 1 d D U P A 1
H33A H 0.4188 0.9745 0.5875 0.183 Uiso 0.8 1 calc R U P A 1
H33B H 0.3143 0.9741 0.5038 0.183 Uiso 0.8 1 calc R U P A 1
C34 C 0.1966(13) 0.9893(7) 0.6092(7) 0.114(3) Uani 0.8 1 d D U P A 1
H34A H 0.1800 0.9539 0.6603 0.137 Uiso 0.8 1 calc R U P A 1
H34B H 0.0911 0.9720 0.5770 0.137 Uiso 0.8 1 calc R U P A 1
C35 C 0.2684(13) 1.1292(8) 0.6380(7) 0.140(3) Uani 0.8 1 d D U P A 1
H35A H 0.1948 1.1587 0.6791 0.168 Uiso 0.8 1 calc R U P A 1
H35B H 0.3756 1.1440 0.6681 0.168 Uiso 0.8 1 calc R U P A 1
C36 C 0.2861(19) 1.1915(10) 0.5705(8) 0.198(6) Uani 0.7 1 d D . P A 1
H36A H 0.3583 1.1632 0.5290 0.297 Uiso 0.7 1 calc R U P A 1
H36B H 0.3326 1.2720 0.5935 0.297 Uiso 0.7 1 calc R U P A 1
H36C H 0.1796 1.1821 0.5425 0.297 Uiso 0.7 1 calc R U P A 1
C33' C 0.318(3) 0.9414(12) 0.5576(13) 0.024(5) Uani 0.2 1 d D U P A 2
H33C H 0.3649 0.9702 0.5070 0.029 Uiso 0.2 1 calc R U P A 2
H33D H 0.3981 0.9699 0.6065 0.029 Uiso 0.2 1 calc R U P A 2
C34' C 0.154(4) 0.973(3) 0.578(5) 0.24(4) Uani 0.2 1 d D U P A 2
H34C H 0.1089 0.9430 0.6290 0.286 Uiso 0.2 1 calc R U P A 2
H34D H 0.0737 0.9402 0.5297 0.286 Uiso 0.2 1 calc R U P A 2
C35' C 0.193(4) 1.113(3) 0.5970(19) 0.102(11) Uani 0.2 1 d D U P A 2
H35C H 0.3067 1.1374 0.5808 0.122 Uiso 0.2 1 calc R U P A 2
H35D H 0.1254 1.1307 0.5535 0.122 Uiso 0.2 1 calc R U P A 2
C36' C 0.180(3) 1.1992(18) 0.6810(14) 0.152(8) Uani 0.3 1 d D U P A 2
H36D H 0.1048 1.1603 0.7184 0.229 Uiso 0.3 1 calc R U P A 2
H36E H 0.1405 1.2618 0.6665 0.229 Uiso 0.3 1 calc R U P A 2
H36F H 0.2876 1.2292 0.7104 0.229 Uiso 0.3 1 calc R U P A 2

loop_
_atom_site_aniso_label
_atom_site_aniso_U_11
_atom_site_aniso_U_22
_atom_site_aniso_U_33
_atom_site_aniso_U_23
_atom_site_aniso_U_13
_atom_site_aniso_U_12
N1 0.057(2) 0.064(2) 0.0542(19) 0.0165(16) -0.0034(16) 0.0225(18)
N2 0.177(4) 0.055(2) 0.065(2) 0.0022(19) -0.025(3) 0.042(3)
N3 0.112(3) 0.087(3) 0.064(2) -0.003(2) -0.012(2) 0.041(3)
N4 0.127(4) 0.094(3) 0.073(2) 0.025(2) -0.017(2) 0.046(3)
O1 0.0706(18) 0.0573(16) 0.0434(14) 0.0077(12) -0.0101(13) 0.0180(14)
C1 0.047(2) 0.072(3) 0.046(2) 0.019(2) -0.0002(18) 0.015(2)
C2 0.066(3) 0.075(3) 0.055(2) 0.024(2) -0.002(2) 0.020(2)
C3 0.082(3) 0.085(3) 0.047(2) 0.016(2) -0.007(2) 0.018(3)
C4 0.077(3) 0.067(3) 0.052(2) 0.008(2) 0.001(2) 0.014(2)
C5 0.063(3) 0.060(3) 0.054(2) 0.0179(19) -0.002(2) 0.013(2)
C6 0.049(2) 0.059(2) 0.042(2) 0.0141(18) -0.0010(17) 0.010(2)
C7 0.051(2) 0.054(2) 0.056(2) 0.0146(18) -0.0055(19) 0.011(2)
C8 0.057(3) 0.072(3) 0.046(2) 0.0106(19) -0.0061(19) 0.020(2)
C9 0.060(3) 0.059(3) 0.045(2) 0.0080(18) -0.0064(19) 0.013(2)
C10 0.063(3) 0.061(3) 0.042(2) 0.0085(17) -0.0107(19) 0.016(2)
C11 0.055(3) 0.061(3) 0.040(2) 0.0083(18) -0.0028(18) 0.015(2)
C12 0.065(3) 0.062(3) 0.041(2) 0.0075(18) -0.0071(19) 0.018(2)
C13 0.056(3) 0.064(3) 0.044(2) 0.0112(18) -0.0024(18) 0.015(2)
C14 0.068(3) 0.069(3) 0.046(2) 0.0167(19) -0.008(2) 0.020(2)
C15 0.063(3) 0.061(3) 0.040(2) 0.0136(18) -0.0065(18) 0.019(2)
C16 0.079(3) 0.065(3) 0.042(2) 0.0089(19) -0.010(2) 0.023(2)
C17 0.069(3) 0.073(3) 0.045(2) 0.011(2) -0.006(2) 0.022(2)
C18 0.082(3) 0.057(3) 0.044(2) 0.0067(18) -0.003(2) 0.028(2)
C19 0.153(5) 0.083(3) 0.045(2) 0.005(2) -0.022(3) 0.048(3)
C20 0.092(3) 0.067(3) 0.045(2) 0.007(2) -0.001(2) 0.028(3)
C21 0.074(3) 0.059(3) 0.041(2) 0.0018(18) -0.0051(19) 0.024(2)
C22 0.115(4) 0.076(3) 0.065(3) 0.002(2) -0.030(3) 0.043(3)
C23 0.135(5) 0.097(4) 0.068(3) 0.011(3) -0.035(3) 0.052(4)
C24 0.108(4) 0.091(4) 0.054(3) 0.002(3) -0.025(3) 0.027(3)
C25 0.116(4) 0.073(3) 0.053(3) -0.003(2) -0.011(3) 0.028(3)
C26 0.065(3) 0.060(3) 0.047(2) 0.0066(19) -0.0069(19) 0.019(2)
C27 0.068(3) 0.064(3) 0.058(3) 0.012(2) -0.009(2) 0.024(2)
C28 0.086(3) 0.062(3) 0.059(3) 0.013(2) -0.008(2) 0.026(3)
C29 0.072(3) 0.071(3) 0.058(2) 0.021(2) 0.004(2) 0.028(2)
C30 0.058(3) 0.067(3) 0.073(3) 0.015(2) -0.007(2) 0.017(2)
C31 0.090(3) 0.070(3) 0.077(3) 0.019(2) 0.003(3) 0.030(3)
C32 0.122(4) 0.074(3) 0.091(3) 0.003(3) -0.008(3) 0.034(3)
C33 0.165(9) 0.181(9) 0.117(8) 0.031(7) 0.000(7) 0.051(7)
C34 0.121(6) 0.121(6) 0.115(6) 0.022(4) -0.004(5) 0.058(5)
C35 0.164(7) 0.092(5) 0.168(7) 0.010(6) -0.014(6) 0.050(5)
C36 0.271(17) 0.119(9) 0.216(14) 0.031(9) 0.017(11) 0.070(11)
C33' 0.035(9) 0.026(8) 0.014(8) 0.014(6) -0.003(7) 0.007(7)
C34' 0.24(4) 0.25(4) 0.23(4) 0.044(13) 0.012(11) 0.064(14)
C35' 0.115(14) 0.088(13) 0.105(13) 0.024(9) -0.007(9) 0.027(9)
C36' 0.161(16) 0.123(14) 0.173(16) 0.005(12) 0.002(13) 0.051(13)

loop_
_atom_type_symbol
_atom_type_description
_atom_type_scat_dispersion_real
_atom_type_scat_dispersion_imag
_atom_type_scat_source
C C 0.0033 0.0016 'International Tables Vol C Tables 4.2.6.8 and 6.1.1.4'
H H 0.0000 0.0000 'International Tables Vol C Tables 4.2.6.8 and 6.1.1.4'
N N 0.0061 0.0033 'International Tables Vol C Tables 4.2.6.8 and 6.1.1.4'
O O 0.0106 0.0060 'International Tables Vol C Tables 4.2.6.8 and 6.1.1.4'

loop_
_geom_angle_atom_site_label_1
_geom_angle_atom_site_label_2
_geom_angle_atom_site_label_3
_geom_angle
C8 N1 C1 108.1(3)
C8 N1 C29 128.4(3)
C1 N1 C29 123.5(3)
C19 N2 C20 108.7(3)
C19 N2 C33' 127.2(8)
C20 N2 C33' 122.7(8)
C19 N2 C33 126.3(6)
C20 N2 C33 124.3(6)
C15 O1 C11 119.7(3)
N1 C1 C2 129.1(3)
N1 C1 C6 108.4(3)
C2 C1 C6 122.5(3)
C3 C2 C1 118.0(4)
C3 C2 H2 121.0
C1 C2 H2 121.0
C2 C3 C4 120.4(3)
C2 C3 H3 119.8
C4 C3 H3 119.8
C5 C4 C3 121.8(4)
C5 C4 H4 119.1
C3 C4 H4 119.1
C4 C5 C6 119.0(3)
C4 C5 H5 120.5
C6 C5 H5 120.5
C5 C6 C1 118.2(3)
C5 C6 C7 135.7(3)
C1 C6 C7 106.0(3)
C8 C7 C9 122.9(3)
C8 C7 C6 106.0(3)
C9 C7 C6 131.1(3)
N1 C8 C7 111.5(3)
N1 C8 H8 124.3
C7 C8 H8 124.3
C10 C9 C7 127.3(3)
C10 C9 H9 116.4
C7 C9 H9 116.4
C9 C10 C11 126.2(3)
C9 C10 H10 116.9
C11 C10 H10 116.9
C12 C11 O1 120.9(3)
C12 C11 C10 124.4(3)
O1 C11 C10 114.7(3)
C11 C12 C13 121.8(3)
C11 C12 H12 119.1
C13 C12 H12 119.1
C26 C13 C12 122.1(3)
C26 C13 C14 123.2(3)
C12 C13 C14 114.6(3)
C15 C14 C13 122.4(3)
C15 C14 H14 118.8
C13 C14 H14 118.8
C14 C15 O1 120.6(3)
C14 C15 C16 124.4(3)
O1 C15 C16 115.0(3)
C17 C16 C15 126.4(3)
C17 C16 H16 116.8
C15 C16 H16 116.8
C16 C17 C18 127.3(3)
C16 C17 H17 116.3
C18 C17 H17 116.3
C19 C18 C17 123.8(3)
C19 C18 C21 105.7(3)
C17 C18 C21 130.5(3)
C18 C19 N2 110.8(3)
C18 C19 H19 124.6
N2 C19 H19 124.6
N2 C20 C21 107.8(3)
N2 C20 C25 129.0(4)
C21 C20 C25 123.2(4)
C22 C21 C20 117.6(3)
C22 C21 C18 135.3(3)
C20 C21 C18 107.1(3)
C23 C22 C21 119.2(4)
C23 C22 H22 120.4
C21 C22 H22 120.4
C24 C23 C22 121.8(4)
C24 C23 H23 119.1
C22 C23 H23 119.1
C25 C24 C23 120.9(4)
C25 C24 H24 119.5
C23 C24 H24 119.5
C24 C25 C20 117.2(4)
C24 C25 H25 121.4
C20 C25 H25 121.4
C13 C26 C28 122.0(3)
C13 C26 C27 121.2(3)
C28 C26 C27 116.8(3)
N3 C27 C26 178.3(5)
N4 C28 C26 179.2(5)
N1 C29 C30 113.8(3)
N1 C29 H29A 108.8
C30 C29 H29A 108.8
N1 C29 H29B 108.8
C30 C29 H29B 108.8
H29A C29 H29B 107.7
C29 C30 C31 111.9(3)
C29 C30 H30A 109.2
C31 C30 H30A 109.2
C29 C30 H30B 109.2
C31 C30 H30B 109.2
H30A C30 H30B 107.9
C32 C31 C30 112.1(3)
C32 C31 H31A 109.2
C30 C31 H31A 109.2
C32 C31 H31B 109.2
C30 C31 H31B 109.2
H31A C31 H31B 107.9
C31 C32 H32A 109.5
C31 C32 H32B 109.5
H32A C32 H32B 109.5
C31 C32 H32C 109.5
H32A C32 H32C 109.5
H32B C32 H32C 109.5
C34 C33 N2 110.3(9)
C34 C33 H33A 109.6
N2 C33 H33A 109.6
C34 C33 H33B 109.6
N2 C33 H33B 109.6
H33A C33 H33B 108.1
C33 C34 C35 108.0(9)
C33 C34 H34A 110.1
C35 C34 H34A 110.1
C33 C34 H34B 110.1
C35 C34 H34B 110.1
H34A C34 H34B 108.4
C36 C35 C34 115.7(10)
C36 C35 H35A 108.3
C34 C35 H35A 108.3
C36 C35 H35B 108.3
C34 C35 H35B 108.3
H35A C35 H35B 107.4
C35 C36 H36A 109.5
C35 C36 H36B 109.5
H36A C36 H36B 109.5
C35 C36 H36C 109.5
H36A C36 H36C 109.5
H36B C36 H36C 109.5
N2 C33' C34' 99.9(18)
N2 C33' H33C 111.8
C34' C33' H33C 111.8
N2 C33' H33D 111.8
C34' C33' H33D 111.8
H33C C33' H33D 109.5
C33' C34' C35' 106(2)
C33' C34' H34C 110.5
C35' C34' H34C 110.5
C33' C34' H34D 110.5
C35' C34' H34D 110.5
H34C C34' H34D 108.7
C36' C35' C34' 130(3)
C36' C35' H35C 104.7
C34' C35' H35C 104.7
C36' C35' H35D 104.7
C34' C35' H35D 104.7
H35C C35' H35D 105.7
C35' C36' H36D 109.5
C35' C36' H36E 109.5
H36D C36' H36E 109.5
C35' C36' H36F 109.5
H36D C36' H36F 109.5
H36E C36' H36F 109.5

loop_
_geom_bond_atom_site_label_1
_geom_bond_atom_site_label_2
_geom_bond_distance
N1 C8 1.346(4)
N1 C1 1.376(4)
N1 C29 1.465(4)
N2 C19 1.354(5)
N2 C20 1.366(5)
N2 C33' 1.492(15)
N2 C33 1.550(11)
N3 C27 1.145(4)
N4 C28 1.136(4)
O1 C15 1.353(4)
O1 C11 1.368(4)
C1 C2 1.382(4)
C1 C6 1.409(5)
C2 C3 1.373(5)
C2 H2 0.9300
C3 C4 1.391(5)
C3 H3 0.9300
C4 C5 1.372(5)
C4 H4 0.9300
C5 C6 1.394(5)
C5 H5 0.9300
C6 C7 1.437(4)
C7 C8 1.366(5)
C7 C9 1.432(5)
C8 H8 0.9300
C9 C10 1.337(4)
C9 H9 0.9300
C10 C11 1.432(4)
C10 H10 0.9300
C11 C12 1.340(5)
C12 C13 1.414(4)
C12 H12 0.9300
C13 C26 1.400(5)
C13 C14 1.417(5)
C14 C15 1.338(5)
C14 H14 0.9300
C15 C16 1.425(5)
C16 C17 1.329(5)
C16 H16 0.9300
C17 C18 1.434(5)
C17 H17 0.9300
C18 C19 1.353(5)
C18 C21 1.437(4)
C19 H19 0.9300
C20 C21 1.387(5)
C20 C25 1.389(5)
C21 C22 1.385(5)
C22 C23 1.374(5)
C22 H22 0.9300
C23 C24 1.368(6)
C23 H23 0.9300
C24 C25 1.359(5)
C24 H24 0.9300
C25 H25 0.9300
C26 C28 1.411(5)
C26 C27 1.415(5)
C29 C30 1.500(5)
C29 H29A 0.9700
C29 H29B 0.9700
C30 C31 1.519(5)
C30 H30A 0.9700
C30 H30B 0.9700
C31 C32 1.508(5)
C31 H31A 0.9700
C31 H31B 0.9700
C32 H32A 0.9600
C32 H32B 0.9600
C32 H32C 0.9600
C33 C34 1.371(11)
C33 H33A 0.9700
C33 H33B 0.9700
C34 C35 1.633(10)
C34 H34A 0.9700
C34 H34B 0.9700
C35 C36 1.397(11)
C35 H35A 0.9700
C35 H35B 0.9700
C36 H36A 0.9600
C36 H36B 0.9600
C36 H36C 0.9600
C33' C34' 1.53(2)
C33' H33C 0.9700
C33' H33D 0.9700
C34' C35' 1.62(2)
C34' H34C 0.9700
C34' H34D 0.9700
C35' C36' 1.547(18)
C35' H35C 0.9700
C35' H35D 0.9700
C36' H36D 0.9600
C36' H36E 0.9600
C36' H36F 0.9600

loop_
_geom_hbond_atom_site_label_D
_geom_hbond_atom_site_label_H
_geom_hbond_atom_site_label_A
_geom_hbond_distance_DH
_geom_hbond_distance_HA
_geom_hbond_distance_DA
_geom_hbond_angle_DHA
_geom_hbond_site_symmetry_A
C33 H33B N4 0.97 2.66 3.586(14) 159.9 1_565
C12 H12 N3 0.93 2.65 3.504(5) 152.7 2
C33 H33B N4 0.97 2.66 3.586(14) 159.9 1_565
C12 H12 N3 0.93 2.65 3.504(5) 152.7 2
C33 H33B N4 0.97 2.66 3.586(14) 159.9 1_565
C12 H12 N3 0.93 2.65 3.504(5) 152.7 2
C12 H12 N3 0.93 2.65 3.504(5) 152.7 2
C33 H33B N4 0.97 2.66 3.586(14) 159.9 1_565

loop_
_geom_torsion_atom_site_label_1
_geom_torsion_atom_site_label_2
_geom_torsion_atom_site_label_3
_geom_torsion_atom_site_label_4
_geom_torsion
C8 N1 C1 C2 -178.8(4)
C29 N1 C1 C2 0.3(6)
C8 N1 C1 C6 -1.0(4)
C29 N1 C1 C6 178.1(3)
N1 C1 C2 C3 178.2(4)
C6 C1 C2 C3 0.8(6)
C1 C2 C3 C4 -2.2(6)
C2 C3 C4 C5 2.6(7)
C3 C4 C5 C6 -1.3(6)
C4 C5 C6 C1 -0.2(6)
C4 C5 C6 C7 -178.9(4)
N1 C1 C6 C5 -177.5(3)
C2 C1 C6 C5 0.4(6)
N1 C1 C6 C7 1.6(4)
C2 C1 C6 C7 179.5(4)
C5 C6 C7 C8 177.3(4)
C1 C6 C7 C8 -1.5(4)
C5 C6 C7 C9 -2.9(8)
C1 C6 C7 C9 178.2(4)
C1 N1 C8 C7 0.0(5)
C29 N1 C8 C7 -179.0(4)
C9 C7 C8 N1 -178.8(3)
C6 C7 C8 N1 0.9(5)
C8 C7 C9 C10 174.9(4)
C6 C7 C9 C10 -4.8(7)
C7 C9 C10 C11 178.1(4)
C15 O1 C11 C12 0.6(5)
C15 O1 C11 C10 -178.1(3)
C9 C10 C11 C12 -178.7(4)
C9 C10 C11 O1 -0.1(6)
O1 C11 C12 C13 1.4(6)
C10 C11 C12 C13 179.9(4)
C11 C12 C13 C26 -179.6(4)
C11 C12 C13 C14 -1.7(6)
C26 C13 C14 C15 178.0(4)
C12 C13 C14 C15 0.1(6)
C13 C14 C15 O1 1.8(6)
C13 C14 C15 C16 -175.0(4)
C11 O1 C15 C14 -2.1(6)
C11 O1 C15 C16 175.0(3)
C14 C15 C16 C17 173.2(4)
O1 C15 C16 C17 -3.8(6)
C15 C16 C17 C18 -176.1(4)
C16 C17 C18 C19 170.1(5)
C16 C17 C18 C21 -7.1(8)
C17 C18 C19 N2 -177.3(4)
C21 C18 C19 N2 0.5(6)
C20 N2 C19 C18 -1.3(6)
C33' N2 C19 C18 165.3(12)
C33 N2 C19 C18 169.2(8)
C19 N2 C20 C21 1.6(5)
C33' N2 C20 C21 -165.8(11)
C33 N2 C20 C21 -169.1(7)
C19 N2 C20 C25 -179.4(5)
C33' N2 C20 C25 13.3(13)
C33 N2 C20 C25 9.9(10)
N2 C20 C21 C22 179.5(4)
C25 C20 C21 C22 0.4(7)
N2 C20 C21 C18 -1.3(5)
C25 C20 C21 C18 179.6(4)
C19 C18 C21 C22 179.5(5)
C17 C18 C21 C22 -2.9(8)
C19 C18 C21 C20 0.5(5)
C17 C18 C21 C20 178.1(4)
C20 C21 C22 C23 -0.1(7)
C18 C21 C22 C23 -179.0(5)
C21 C22 C23 C24 0.9(8)
C22 C23 C24 C25 -2.1(8)
C23 C24 C25 C20 2.3(8)
N2 C20 C25 C24 179.6(5)
C21 C20 C25 C24 -1.5(7)
C12 C13 C26 C28 -176.7(4)
C14 C13 C26 C28 5.5(7)
C12 C13 C26 C27 3.3(6)
C14 C13 C26 C27 -174.5(4)
C8 N1 C29 C30 -4.0(6)
C1 N1 C29 C30 177.1(4)
N1 C29 C30 C31 -178.6(4)
C29 C30 C31 C32 178.5(4)
C19 N2 C33 C34 105.2(11)
C20 N2 C33 C34 -85.7(11)
C33' N2 C33 C34 -146(22)
N2 C33 C34 C35 171.6(8)
C33 C34 C35 C36 64.3(14)
C19 N2 C33' C34' 84(3)
C20 N2 C33' C34' -111(3)
C33 N2 C33' C34' 10(21)
N2 C33' C34' C35' -179(3)
C33' C34' C35' C36' -116(4)
